data_2014029
loop_
_publ_author_name
'Chen, Yu-Biao'
'Kang, Yao'
'Qin, Ye-Yan'
'Li, Zhao-Ji'
'Cheng, Jian-Kai'
'Hu, Rui-Feng'
'Wen, Yi-Hang'
'Yao, Yuan-Gen'

_publ_section_title <i>catena</i>-Poly[[dichlorozinc(II)]-\m-1,3-di-4-pyridylpropane-\k^2^<i>N</i>:<i>N</i>']
_journal_issue 4
_journal_name_full 'Acta Crystallographica Section C'
_journal_page_first m168
_journal_page_last m169
_journal_paper_doi 10.1107/S0108270104003592
_journal_volume 60
_journal_year 2004
_chemical_formula_iupac '[Zn Cl2 (C13 H14 N2)]'
_chemical_formula_moiety 'C13 H14 Cl2 N2 Zn'
_chemical_formula_sum 'C13 H14 Cl2 N2 Zn'
_chemical_formula_weight 334.53
_chemical_name_systematic
;
catena-Poly[[dichloro-zinc(II)]-\m-1,3-di-4-pyridylpropane-\k^2^N:N']
;
_space_group_IT_number 11
_symmetry_cell_setting monoclinic
_symmetry_space_group_name_Hall '-P 2yb'
_symmetry_space_group_name_H-M 'P 1 21/m 1'
_atom_sites_solution_hydrogens geom
_atom_sites_solution_primary direct
_atom_sites_solution_secondary difmap
_audit_creation_method SHELXL97
_cell_angle_alpha 90.00
_cell_angle_beta 94.247(3)
_cell_angle_gamma 90.00
_cell_formula_units_Z 2
_cell_length_a 5.2254(4)
_cell_length_b 12.9371(9)
_cell_length_c 10.5425(6)
_cell_measurement_reflns_used 1292
_cell_measurement_temperature 293(2)
_cell_measurement_theta_max 25.04
_cell_measurement_theta_min 1.94
_cell_volume 710.73(8)
_computing_cell_refinement 'SMART and SAINT (Siemens, 1996)'
_computing_data_collection 'SMART (Siemens, 1996)'
_computing_data_reduction 'XPREP in SHELXTL (Siemens, 1996)'
_computing_molecular_graphics 'SHELXTL (Bruker, 2001)'
_computing_publication_material 'SHELXTL (Bruker, 2001)'
_computing_structure_refinement 'SHELXTL (Siemens, 1996)'
_computing_structure_solution 'SHELXTL (Siemens, 1996)'
_diffrn_ambient_temperature 293(2)
_diffrn_measured_fraction_theta_full 0.991
_diffrn_measured_fraction_theta_max 0.991
_diffrn_measurement_device_type 'CCD area detector'
_diffrn_measurement_method '\f and \w'
_diffrn_radiation_monochromator graphite
_diffrn_radiation_source 'fine-focus sealed tube'
_diffrn_radiation_type MoK\a
_diffrn_radiation_wavelength 0.71073
_diffrn_reflns_av_R_equivalents 0.0337
_diffrn_reflns_av_sigmaI/netI 0.0417
_diffrn_reflns_limit_h_max 6
_diffrn_reflns_limit_h_min -5
_diffrn_reflns_limit_k_max 15
_diffrn_reflns_limit_k_min -15
_diffrn_reflns_limit_l_max 4
_diffrn_reflns_limit_l_min -12
_diffrn_reflns_number 2313
_diffrn_reflns_theta_full 25.04
_diffrn_reflns_theta_max 25.04
_diffrn_reflns_theta_min 1.94
_diffrn_standards_decay_% none
_diffrn_standards_interval_count none
_diffrn_standards_interval_time none
_diffrn_standards_number none
_exptl_absorpt_coefficient_mu 2.086
_exptl_absorpt_correction_T_max 0.659
_exptl_absorpt_correction_T_min 0.486
_exptl_absorpt_correction_type empirical
_exptl_absorpt_process_details '(SADABS; Sheldrick, 1996)'
_exptl_crystal_colour colourless
_exptl_crystal_density_diffrn 1.563
_exptl_crystal_density_meas ?
_exptl_crystal_density_method 'not measured'
_exptl_crystal_description block
_exptl_crystal_F_000 340
_exptl_crystal_size_max 0.80
_exptl_crystal_size_mid 0.26
_exptl_crystal_size_min 0.20
_refine_diff_density_max 0.640
_refine_diff_density_min -0.482
_refine_ls_extinction_method none
_refine_ls_goodness_of_fit_ref 1.081
_refine_ls_hydrogen_treatment constr
_refine_ls_matrix_type full
_refine_ls_number_parameters 88
_refine_ls_number_reflns 1311
_refine_ls_number_restraints 0
_refine_ls_restrained_S_all 1.081
_refine_ls_R_factor_gt 0.0599
_refine_ls_shift/su_max 0.000
_refine_ls_shift/su_mean 0.000
_refine_ls_structure_factor_coef Fsqd
_refine_ls_weighting_details 'calc w = 1/[\s^2^(Fo^2^)+(0.0526P)^2^+3.0106P] where P=(Fo^2^+2Fc^2^)/3'
_refine_ls_weighting_scheme calc
_refine_ls_wR_factor_gt 0.1376
_refine_ls_wR_factor_ref 0.1528
_reflns_number_gt 1091
_reflns_number_total 1311
_reflns_threshold_expression I>2\s(I)
_cod_data_source_file na1639.cif
_cod_data_source_block I
_cod_depositor_comments
;
The following automatic conversions were performed:
'_geom_bond_publ_flag' value 'No' changed to 'no' according to
'/home/saulius/struct/CIF-dictionaries/cif_core.dic' dictionary named
'cif_core.dic' version 2.4.1 from 2010-06-29 (10 times).

Automatic conversion script
Id: cif_fix_enum 1527 2010-12-29 10:47:43Z saulius 

The following automatic conversions were performed:

'_geom_bond_publ_flag' value 'No' changed to 'no' according to
/home/saulius/struct/CIF-dictionaries/cif_core.dic dictionary named
'cif_core.dic' version 2.4.1 from 2010-06-29 (10
times).

'_geom_angle_publ_flag' value 'No' changed to 'no' according
to /home/saulius/struct/CIF-dictionaries/cif_core.dic dictionary
named 'cif_core.dic' version 2.4.1 from 2010-06-29 (20 times).

Automatic conversion script
Id: cif_fix_values 1715 2011-07-08 13:25:40Z adriana 

The following automatic conversions were performed:

'_exptl_crystal_density_meas' value 'not measured' was changed to '?'
- the value is perceived as not measured.

Automatic conversion script
Id: cif_fix_values 3008 2015-01-20 13:52:24Z robertas 
;
_cod_original_sg_symbol_H-M 'P 21/m'
_cod_database_code 2014029
_cod_database_fobs_code 2014029

loop_
_symmetry_equiv_pos_as_xyz
'x, y, z'
'-x, y+1/2, -z'
'-x, -y, -z'
'x, -y-1/2, z'

loop_
_atom_site_label
_atom_site_fract_x
_atom_site_fract_y
_atom_site_fract_z
_atom_site_U_iso_or_equiv
_atom_site_adp_type
_atom_site_calc_flag
_atom_site_refinement_flags
_atom_site_occupancy
_atom_site_disorder_assembly
_atom_site_disorder_group
_atom_site_type_symbol
Zn1 0.4591(2) 0.2500 0.72070(9) 0.0464(4) Uani d S 1 . . Zn
N1 0.2451(9) 0.3815(4) 0.7407(5) 0.0450(12) Uani d . 1 . . N
C1 0.2886(12) 0.4433(5) 0.8416(6) 0.0514(15) Uani d . 1 . . C
H1A 0.4219 0.4268 0.9016 0.062 Uiso calc R 1 . . H
C2 0.1447(12) 0.5299(5) 0.8605(6) 0.0525(15) Uani d . 1 . . C
H2A 0.1829 0.5711 0.9316 0.063 Uiso calc R 1 . . H
C3 -0.0574(11) 0.5563(4) 0.7739(6) 0.0474(14) Uani d . 1 . . C
C4 -0.1016(12) 0.4919(5) 0.6701(6) 0.0539(16) Uani d . 1 . . C
H4A -0.2352 0.5058 0.6093 0.065 Uiso calc R 1 . . H
C5 0.0522(12) 0.4074(5) 0.6573(6) 0.0544(16) Uani d . 1 . . C
H5A 0.0199 0.3657 0.5861 0.065 Uiso calc R 1 . . H
C6 -0.2131(12) 0.6524(4) 0.7918(6) 0.0513(15) Uani d . 1 . . C
H6A -0.2641 0.6544 0.8784 0.062 Uiso calc R 1 . . H
H6B -0.3677 0.6499 0.7350 0.062 Uiso calc R 1 . . H
C7 -0.0646(17) 0.7500 0.7657(9) 0.048(2) Uani d S 1 . . C
H7A -0.0234 0.7500 0.6775 0.057 Uiso calc SR 1 . . H
H7B 0.0956 0.7500 0.8184 0.057 Uiso calc SR 1 . . H
Cl1 0.7497(5) 0.2500 0.8888(2) 0.0557(6) Uani d S 1 . . Cl
Cl2 0.5460(5) 0.2500 0.5159(2) 0.0631(7) Uani d S 1 . . Cl

loop_
_atom_site_aniso_label
_atom_site_aniso_U_11
_atom_site_aniso_U_22
_atom_site_aniso_U_33
_atom_site_aniso_U_12
_atom_site_aniso_U_13
_atom_site_aniso_U_23
Zn1 0.0583(7) 0.0359(5) 0.0446(6) 0.000 0.0010(4) 0.000
N1 0.050(3) 0.035(3) 0.049(3) -0.007(2) 0.002(2) 0.003(2)
C1 0.056(4) 0.043(3) 0.053(4) 0.005(3) -0.008(3) -0.001(3)
C2 0.062(4) 0.043(3) 0.051(4) -0.008(3) -0.002(3) -0.010(3)
C3 0.051(3) 0.032(3) 0.060(4) -0.008(3) 0.011(3) 0.007(3)
C4 0.059(4) 0.046(4) 0.054(4) 0.002(3) -0.009(3) 0.003(3)
C5 0.065(4) 0.047(4) 0.050(4) -0.004(3) -0.003(3) -0.005(3)
C6 0.050(3) 0.035(3) 0.069(4) 0.000(3) 0.005(3) 0.006(3)
C7 0.046(5) 0.041(5) 0.055(5) 0.000 0.000(4) 0.000
Cl1 0.0640(14) 0.0469(12) 0.0547(13) 0.000 -0.0064(11) 0.000
Cl2 0.0680(15) 0.0736(16) 0.0469(13) 0.000 -0.0003(11) 0.000

loop_
_atom_type_symbol
_atom_type_description
_atom_type_scat_dispersion_real
_atom_type_scat_dispersion_imag
_atom_type_scat_source
C C 0.0033 0.0016 'International Tables Vol C Tables 4.2.6.8 and 6.1.1.4'
H H 0.0000 0.0000 'International Tables Vol C Tables 4.2.6.8 and 6.1.1.4'
N N 0.0061 0.0033 'International Tables Vol C Tables 4.2.6.8 and 6.1.1.4'
Cl Cl 0.1484 0.1585 'International Tables Vol C Tables 4.2.6.8 and 6.1.1.4'
Zn Zn 0.2839 1.4301 'International Tables Vol C Tables 4.2.6.8 and 6.1.1.4'

loop_
_geom_angle_atom_site_label_1
_geom_angle_atom_site_label_2
_geom_angle_atom_site_label_3
_geom_angle_site_symmetry_1
_geom_angle_site_symmetry_3
_geom_angle
_geom_angle_publ_flag
N1 Zn1 N1 4_565 . 111.7(3) yes
N1 Zn1 Cl2 4_565 . 104.45(14) no
N1 Zn1 Cl2 . . 104.45(14) yes
N1 Zn1 Cl1 4_565 . 105.09(14) no
N1 Zn1 Cl1 . . 105.09(14) yes
Cl2 Zn1 Cl1 . . 125.95(10) yes
C5 N1 C1 . . 116.8(5) yes
C5 N1 Zn1 . . 122.2(4) yes
C1 N1 Zn1 . . 121.0(4) yes
N1 C1 C2 . . 122.8(6) yes
N1 C1 H1A . . 118.6 no
C2 C1 H1A . . 118.6 no
C1 C2 C3 . . 120.3(6) yes
C1 C2 H2A . . 119.8 no
C3 C2 H2A . . 119.8 no
C4 C3 C2 . . 116.6(6) yes
C4 C3 C6 . . 122.5(6) yes
C2 C3 C6 . . 120.9(6) yes
C5 C4 C3 . . 119.7(6) yes
C5 C4 H4A . . 120.2 no
C3 C4 H4A . . 120.2 no
N1 C5 C4 . . 123.9(6) yes
N1 C5 H5A . . 118.0 no
C4 C5 H5A . . 118.0 no
C3 C6 C7 . . 112.1(5) yes
C3 C6 H6A . . 109.2 no
C7 C6 H6A . . 109.2 no
C3 C6 H6B . . 109.2 no
C7 C6 H6B . . 109.2 no
H6A C6 H6B . . 107.9 no
C6 C7 C6 . 4_575 112.6(7) yes
C6 C7 H7A . . 109.1 no
C6 C7 H7A 4_575 . 109.1 no
C6 C7 H7B . . 109.1 no
C6 C7 H7B 4_575 . 109.1 no
H7A C7 H7B . . 107.8 no

loop_
_geom_bond_atom_site_label_1
_geom_bond_atom_site_label_2
_geom_bond_site_symmetry_2
_geom_bond_distance
_geom_bond_publ_flag
Zn1 N1 4_565 2.055(5) no
Zn1 N1 . 2.055(5) yes
Zn1 Cl2 . 2.239(3) yes
Zn1 Cl1 . 2.247(2) yes
N1 C5 . 1.330(8) yes
N1 C1 . 1.337(8) yes
C1 C2 . 1.373(9) yes
C1 H1A . 0.9300 no
C2 C3 . 1.386(9) yes
C2 H2A . 0.9300 no
C3 C4 . 1.381(9) yes
C3 C6 . 1.505(8) yes
C4 C5 . 1.369(9) yes
C4 H4A . 0.9300 no
C5 H5A . 0.9300 no
C6 C7 . 1.518(7) yes
C6 H6A . 0.9700 no
C6 H6B . 0.9700 no
C7 C6 4_575 1.518(7) no
C7 H7A . 0.9700 no
C7 H7B . 0.9700 no
